data_7001681
loop_
_publ_author_name
'Nomiya, Kenji'
'Saku, Yoshio'
'Yamada, Shingo'
'Takahashi, Wataru'
'Sekiya, Hiromi'
'Shinohara, Akira'
'Ishimaru, Megumi'
'Sakai, Yoshitaka'

_publ_section_title
;
 Synthesis and structure of dinuclear hafnium(IV) and zirconium(IV)
 complexes sandwiched between 2 mono-lacunary \a-Keggin
 polyoxometalates
;
_journal_issue 28
_journal_name_full 'Dalton Transactions'
_journal_page_first 5504
_journal_page_last 5511
_journal_paper_doi 10.1039/b902296a
_journal_year 2009
_chemical_formula_sum 'C32 H116 Hf2 N8 O89 P2 W22'
_chemical_formula_weight 6500.95
_chemical_name_systematic
;
?
;
_space_group_IT_number 2
_symmetry_space_group_name_Hall '-P 1'
_symmetry_space_group_name_H-M 'P -1'
_atom_sites_solution_hydrogens geom
_atom_sites_solution_primary direct
_atom_sites_solution_secondary difmap
_audit_creation_method SHELXL-97
_cell_angle_alpha 78.921(2)
_cell_angle_beta 79.470(2)
_cell_angle_gamma 88.600(2)
_cell_formula_units_Z 2
_cell_length_a 11.7960(14)
_cell_length_b 20.774(3)
_cell_length_c 23.084(3)
_cell_measurement_temperature 90(2)
_cell_volume 5457.5(12)
_computing_structure_refinement 'SHELXL-97 (Sheldrick, 1997)'
_computing_structure_solution 'SHELXS-97 (Sheldrick, 1990)'
_diffrn_ambient_temperature 90(2)
_diffrn_detector_area_resol_mean 8.366
_diffrn_measured_fraction_theta_full 0.980
_diffrn_measured_fraction_theta_max 0.980
_diffrn_radiation_monochromator graphite
_diffrn_radiation_source 'fine-focus sealed tube'
_diffrn_radiation_type MoK\a
_diffrn_radiation_wavelength 0.71073
_diffrn_reflns_av_R_equivalents 0.0532
_diffrn_reflns_av_sigmaI/netI 0.0984
_diffrn_reflns_limit_h_max 11
_diffrn_reflns_limit_h_min -15
_diffrn_reflns_limit_k_max 27
_diffrn_reflns_limit_k_min -27
_diffrn_reflns_limit_l_max 30
_diffrn_reflns_limit_l_min -30
_diffrn_reflns_number 43975
_diffrn_reflns_theta_full 28.29
_diffrn_reflns_theta_max 28.29
_diffrn_reflns_theta_min 0.91
_exptl_absorpt_coefficient_mu 25.108
_exptl_absorpt_correction_T_max 0.6336
_exptl_absorpt_correction_T_min 0.0816
_exptl_absorpt_correction_type empirical
_exptl_absorpt_process_details
;
SADABS; Sheldrick 1996
;
_exptl_crystal_colour colorless
_exptl_crystal_density_diffrn 3.956
_exptl_crystal_density_method 'not measured'
_exptl_crystal_description plate
_exptl_crystal_F_000 5756
_exptl_crystal_size_max 0.20
_exptl_crystal_size_mid 0.18
_exptl_crystal_size_min 0.02
_refine_diff_density_max 5.805
_refine_diff_density_min -4.690
_refine_diff_density_rms 0.972
_refine_ls_extinction_method none
_refine_ls_goodness_of_fit_ref 1.014
_refine_ls_hydrogen_treatment mixed
_refine_ls_matrix_type full
_refine_ls_number_parameters 1312
_refine_ls_number_reflns 26567
_refine_ls_number_restraints 2820
_refine_ls_restrained_S_all 0.980
_refine_ls_R_factor_all 0.1053
_refine_ls_R_factor_gt 0.0674
_refine_ls_shift/su_max 0.001
_refine_ls_shift/su_mean 0.000
_refine_ls_structure_factor_coef Fsqd
_refine_ls_weighting_details 'calc w=1/[\s^2^(Fo^2^)+(0.1330P)^2^+0.0000P] where P=(Fo^2^+2Fc^2^)/3'
_refine_ls_weighting_scheme calc
_refine_ls_wR_factor_gt 0.1834
_refine_ls_wR_factor_ref 0.2221
_reflns_number_gt 17315
_reflns_number_total 26567
_reflns_threshold_expression >2sigma(I)
_cod_data_source_file b902296a.txt
_cod_data_source_block sya01s
_cod_original_cell_volume 5457.4(11)
_cod_database_code 7001681

loop_
_symmetry_equiv_pos_as_xyz
'x, y, z'
'-x, -y, -z'

loop_
_atom_site_label
_atom_site_type_symbol
_atom_site_fract_x
_atom_site_fract_y
_atom_site_fract_z
_atom_site_U_iso_or_equiv
_atom_site_adp_type
_atom_site_occupancy
_atom_site_symmetry_multiplicity
_atom_site_calc_flag
_atom_site_refinement_flags
_atom_site_disorder_assembly
_atom_site_disorder_group
C1 C 0.188(2) 0.5810(14) 0.6109(14) 0.048(7) Uani 1 1 d U . .
C2 C 0.212(3) 0.5813(17) 0.6827(17) 0.070(8) Uani 1 1 d U . .
C3 C 0.150(2) 0.4974(13) 0.7760(14) 0.045(6) Uani 1 1 d U . .
C4 C 0.044(2) 0.4572(11) 0.8224(11) 0.031(5) Uani 1 1 d U . .
C5 C 0.356(3) 1.0035(14) 0.0371(14) 0.051(7) Uani 1 1 d U . .
C6 C 0.309(3) 0.9885(14) -0.0125(14) 0.049(7) Uani 1 1 d U . .
C7 C 0.368(3) 0.8637(19) -0.0008(19) 0.080(9) Uani 1 1 d U . .
C8 C 0.333(2) 0.7973(13) 0.0043(13) 0.040(6) Uani 1 1 d U . .
C9 C -0.021(2) 0.9141(11) 0.5893(11) 0.029(5) Uani 1 1 d U . .
C10 C 0.100(2) 0.9013(11) 0.5922(12) 0.033(5) Uani 1 1 d U . .
C11 C 0.2356(19) 0.8638(10) 0.6653(11) 0.026(5) Uani 1 1 d U . .
C12 C 0.236(2) 0.8377(11) 0.7347(12) 0.032(5) Uani 1 1 d U . .
C13 C 0.2069(19) 0.4045(11) 0.9570(11) 0.028(5) Uani 1 1 d U . .
C14 C 0.2576(18) 0.4731(10) 0.9229(10) 0.022(4) Uani 1 1 d U . .
C15 C 0.2354(19) 0.5284(10) 1.0165(10) 0.025(5) Uani 1 1 d U . .
C16 C 0.155(2) 0.5774(13) 0.9959(13) 0.042(6) Uani 1 1 d U . .
C17 C 0.5150(18) 0.3413(10) 0.9027(10) 0.023(4) Uani 1 1 d U . .
C18 C 0.6028(18) 0.3117(10) 0.8583(10) 0.025(4) Uani 1 1 d U . .
C19 C 0.6989(18) 0.3239(10) 0.7465(10) 0.021(4) Uani 1 1 d U . .
C20 C 0.6857(17) 0.3602(9) 0.6843(10) 0.018(4) Uani 1 1 d U . .
C21 C 0.703(3) 0.7950(15) 0.9739(15) 0.053(7) Uani 1 1 d U . .
C22 C 0.823(2) 0.7702(11) 0.9884(11) 0.032(5) Uani 1 1 d U . .
C23 C 1.034(3) 0.7711(15) 0.9430(16) 0.059(8) Uani 1 1 d U . .
C24 C 1.118(3) 0.7817(18) 0.8867(19) 0.079(10) Uani 1 1 d U . .
Hf1A Hf 0.77461(6) 0.74035(3) 0.56693(4) 0.01071(16) Uani 1 1 d U . .
Hf1B Hf 0.75213(6) 0.75879(3) 0.41331(4) 0.01029(16) Uani 1 1 d U . .
N1 N 0.102(2) 0.5329(13) 0.7193(13) 0.062(7) Uani 1 1 d U . .
N2 N 0.275(3) 0.9135(15) -0.0053(15) 0.076(8) Uani 1 1 d U . .
N3 N 0.1143(15) 0.8862(8) 0.6570(9) 0.025(4) Uani 1 1 d U . .
N4 N 0.3141(15) 0.5054(8) 0.9609(8) 0.023(4) Uani 1 1 d U . .
N5 N 0.5972(13) 0.3421(7) 0.7945(7) 0.014(3) Uani 1 1 d U . .
N6 N 0.9133(16) 0.7949(9) 0.9346(9) 0.030(4) Uani 1 1 d U . .
O1A O 0.8597(13) 0.8766(7) 0.7989(7) 0.029(4) Uani 1 1 d U . .
O2A O 0.9590(12) 0.6243(7) 0.8972(7) 0.022(3) Uani 1 1 d U . .
O3A O 1.1013(11) 0.7198(6) 0.6522(6) 0.018(3) Uani 1 1 d U . .
O4A O 0.8724(11) 0.7426(6) 0.8399(6) 0.018(3) Uani 1 1 d U . .
O5A O 0.9891(10) 0.6650(6) 0.7710(6) 0.012(2) Uani 1 1 d U . .
O6A O 0.9483(12) 0.7860(6) 0.7241(6) 0.019(3) Uani 1 1 d U . .
O7A O 0.6668(11) 0.7943(6) 0.8303(6) 0.018(3) Uani 1 1 d U . .
O8A O 0.7230(11) 0.6462(6) 0.8898(6) 0.014(3) Uani 1 1 d U . .
O9A O 0.8359(11) 0.5680(6) 0.8255(6) 0.014(3) Uani 1 1 d U . .
O10A O 0.9248(11) 0.6208(6) 0.6845(6) 0.016(3) Uani 1 1 d U . .
O11A O 0.8802(10) 0.7404(6) 0.6320(6) 0.013(3) Uani 1 1 d U . .
O12A O 0.7388(11) 0.8375(6) 0.7151(6) 0.017(3) Uani 1 1 d U . .
O13A O 0.4462(12) 0.8407(7) 0.8717(7) 0.025(3) Uani 1 1 d U . .
O14A O 0.5402(11) 0.5853(6) 0.9764(6) 0.017(3) Uani 1 1 d U . .
O15A O 0.7525(11) 0.4388(6) 0.8516(6) 0.016(3) Uani 1 1 d U . .
O16A O 0.9110(12) 0.5277(7) 0.6122(7) 0.024(3) Uani 1 1 d U . .
O17A O 0.5869(12) 0.9186(7) 0.6522(7) 0.022(3) Uani 1 1 d U . .
O18A O 0.5228(11) 0.7116(6) 0.9063(6) 0.017(3) Uani 1 1 d U . .
O19A O 0.6183(11) 0.5521(6) 0.8620(6) 0.014(3) Uani 1 1 d U . .
O20A O 0.8191(11) 0.5098(6) 0.7350(6) 0.014(3) Uani 1 1 d U . .
O21A O 0.7840(10) 0.6415(6) 0.6076(6) 0.012(2) Uani 1 1 d U . .
O22A O 0.7102(11) 0.8245(6) 0.6031(6) 0.017(3) Uani 1 1 d U . .
O23A O 0.5235(10) 0.8163(6) 0.7552(6) 0.012(3) Uani 1 1 d U . .
O24A O 0.3697(12) 0.7317(6) 0.8321(7) 0.020(3) Uani 1 1 d U . .
O25A O 0.4137(11) 0.6095(6) 0.8814(6) 0.013(3) Uani 1 1 d U . .
O26A O 0.5987(10) 0.4825(6) 0.7783(6) 0.011(2) Uani 1 1 d U . .
O27A O 0.6703(10) 0.5278(6) 0.6609(6) 0.010(2) Uani 1 1 d U . .
O28A O 0.5972(10) 0.7210(6) 0.5798(6) 0.012(3) Uani 1 1 d U . .
O29A O 0.4839(11) 0.8012(6) 0.6489(6) 0.017(3) Uani 1 1 d U . .
O30A O 0.2253(12) 0.6309(7) 0.8214(7) 0.023(3) Uani 1 1 d U . .
O31A O 0.4433(11) 0.4830(6) 0.6995(6) 0.019(3) Uani 1 1 d U . .
O32A O 0.3616(11) 0.7128(6) 0.6055(6) 0.017(3) Uani 1 1 d U . .
O33A O 0.3921(10) 0.6941(6) 0.7272(6) 0.012(2) Uani 1 1 d U . .
O34A O 0.4354(11) 0.5746(6) 0.7754(6) 0.014(3) Uani 1 1 d U . .
O35A O 0.5025(10) 0.6158(6) 0.6609(6) 0.010(2) Uani 1 1 d U . .
O36A O 0.5725(10) 0.6800(6) 0.8003(6) 0.010(2) Uani 1 1 d U . .
O37A O 0.6776(10) 0.6056(6) 0.7349(6) 0.011(2) Uani 1 1 d U . .
O38A O 0.6327(10) 0.7217(6) 0.6903(6) 0.009(2) Uani 1 1 d U . .
O39A O 0.7806(12) 0.7010(6) 0.7567(7) 0.020(3) Uani 1 1 d U . .
O1B O 0.6780(12) 0.6263(7) 0.1814(7) 0.021(3) Uani 1 1 d U . .
O2B O 0.5736(11) 0.8786(6) 0.0835(6) 0.015(3) Uani 1 1 d U . .
O3B O 0.4256(11) 0.7810(6) 0.3247(6) 0.017(3) Uani 1 1 d U . .
O4B O 0.6630(11) 0.7599(6) 0.1390(6) 0.015(3) Uani 1 1 d U . .
O5B O 0.5428(10) 0.8354(6) 0.2076(6) 0.012(2) Uani 1 1 d U . .
O6B O 0.5852(11) 0.7146(6) 0.2524(6) 0.015(3) Uani 1 1 d U . .
O7B O 0.8690(10) 0.7106(6) 0.1494(6) 0.012(3) Uani 1 1 d U . .
O8B O 0.8123(10) 0.8597(6) 0.0922(6) 0.009(2) Uani 1 1 d U . .
O9B O 0.6937(10) 0.9323(6) 0.1585(6) 0.012(2) Uani 1 1 d U . .
O10B O 0.5998(10) 0.8792(6) 0.2965(6) 0.011(2) Uani 1 1 d U . .
O11B O 0.6470(10) 0.7577(5) 0.3473(5) 0.008(2) Uani 1 1 d U . .
O12B O 0.7968(11) 0.6667(6) 0.2630(6) 0.013(3) Uani 1 1 d U . .
O13B O 1.0963(11) 0.6712(6) 0.1057(6) 0.015(3) Uani 1 1 d U . .
O14B O 0.9980(11) 0.9231(6) 0.0061(6) 0.015(3) Uani 1 1 d U . .
O15B O 0.7682(11) 1.0646(6) 0.1312(6) 0.017(3) Uani 1 1 d U . .
O16B O 0.6087(12) 0.9695(7) 0.3755(7) 0.023(3) Uani 1 1 d U . .
O17B O 0.9489(12) 0.5856(6) 0.3224(6) 0.019(3) Uani 1 1 d U . .
O18B O 1.0162(10) 0.7990(6) 0.0763(6) 0.009(2) Uani 1 1 d U . .
O19B O 0.9135(11) 0.9563(6) 0.1219(6) 0.016(3) Uani 1 1 d U . .
O20B O 0.7007(11) 0.9923(6) 0.2496(6) 0.017(3) Uani 1 1 d U . .
O21B O 0.7417(11) 0.8584(6) 0.3741(6) 0.013(3) Uani 1 1 d U . .
O22B O 0.8206(11) 0.6788(6) 0.3743(6) 0.016(3) Uani 1 1 d U . .
O23B O 1.0119(10) 0.6893(6) 0.2251(6) 0.010(2) Uani 1 1 d U . .
O24B O 1.1640(12) 0.7750(7) 0.1498(7) 0.021(3) Uani 1 1 d U . .
O25B O 1.1180(10) 0.8993(6) 0.1024(6) 0.011(2) Uani 1 1 d U . .
O26B O 0.9228(12) 1.0174(6) 0.2089(6) 0.019(3) Uani 1 1 d U . .
O27B O 0.8469(11) 0.9744(6) 0.3246(6) 0.016(3) Uani 1 1 d U . .
O28B O 0.9289(12) 0.7812(7) 0.4012(7) 0.020(3) Uani 1 1 d U . .
O29B O 1.0474(11) 0.7035(6) 0.3320(6) 0.016(3) Uani 1 1 d U . .
O30B O 1.3049(12) 0.8791(7) 0.1647(7) 0.021(3) Uani 1 1 d U . .
O31B O 1.0726(12) 1.0184(7) 0.2902(7) 0.023(3) Uani 1 1 d U . .
O32B O 1.1650(12) 0.7920(7) 0.3788(7) 0.020(3) Uani 1 1 d U . .
O33B O 1.1369(10) 0.8121(6) 0.2577(6) 0.011(2) Uani 1 1 d U . .
O34B O 1.0902(12) 0.9328(7) 0.2088(7) 0.022(3) Uani 1 1 d U . .
O35B O 1.0159(11) 0.8866(6) 0.3228(6) 0.015(3) Uani 1 1 d U . .
O36B O 0.9592(10) 0.8284(6) 0.1809(6) 0.010(2) Uani 1 1 d U . .
O37B O 0.8467(10) 0.8975(6) 0.2479(6) 0.010(2) Uani 1 1 d U . .
O38B O 0.8954(10) 0.7825(6) 0.2906(6) 0.011(2) Uani 1 1 d U . .
O39B O 0.7517(10) 0.8020(6) 0.2220(6) 0.011(2) Uani 1 1 d U . .
O1M O 0.7793(11) 0.6920(6) 0.4926(6) 0.016(3) Uani 1 1 d U . .
O2M O 0.7480(11) 0.8080(6) 0.4882(6) 0.016(3) Uani 1 1 d U . .
O1S O 0.8782(17) 0.9256(10) 0.4474(10) 0.054(5) Uani 1 1 d U . .
O2S O 0.3837(15) 0.4040(8) 0.6229(8) 0.038(4) Uani 1 1 d U . .
O3S O 0.4216(19) 0.5926(10) 0.4623(11) 0.064(6) Uani 1 1 d U . .
O4S O 0.1701(13) 0.7603(7) 0.5289(7) 0.030(4) Uani 1 1 d U . .
O5S O 0.3588(13) 0.7208(7) 0.4466(7) 0.029(4) Uani 1 1 d U . .
O6S O 0.9047(13) 0.9306(7) 0.9039(7) 0.027(3) Uani 1 1 d U . .
O7S O 0.0000 0.5000 0.5000 0.085(11) Uani 1 2 d SU . .
O8S O 0.796(3) 0.5676(14) 0.4758(14) 0.028(7) Uani 0.50 1 d PU . .
O1WA O 0.9501(12) 0.7662(7) 0.5147(7) 0.025(3) Uani 1 1 d U . .
O1WB O 0.5755(12) 0.7368(7) 0.4643(7) 0.020(3) Uani 1 1 d U . .
P1A P 0.6659(4) 0.67728(19) 0.7451(2) 0.0051(8) Uani 1 1 d U . .
P1B P 0.8632(4) 0.8265(2) 0.2369(2) 0.0051(8) Uani 1 1 d U . .
W1A W 0.81450(7) 0.80660(3) 0.77995(4) 0.01449(17) Uani 1 1 d U . .
W2A W 0.88067(6) 0.64881(4) 0.84120(4) 0.01255(16) Uani 1 1 d U . .
W3A W 0.96246(6) 0.70821(4) 0.68951(4) 0.01225(16) Uani 1 1 d U . .
W4A W 0.50496(7) 0.77926(4) 0.83556(4) 0.01448(17) Uani 1 1 d U . .
W5A W 0.56755(6) 0.62388(3) 0.90115(4) 0.01239(16) Uani 1 1 d U . .
W6A W 0.72505(6) 0.51106(3) 0.80874(4) 0.01159(16) Uani 1 1 d U . .
W7A W 0.81876(6) 0.56891(3) 0.65742(4) 0.01126(16) Uani 1 1 d U . .
W8A W 0.61527(7) 0.83655(3) 0.67088(4) 0.01283(16) Uani 1 1 d U . .
W9A W 0.36901(6) 0.64952(3) 0.80625(4) 0.01260(16) Uani 1 1 d U . .
W10A W 0.53048(6) 0.53922(3) 0.71455(4) 0.01161(16) Uani 1 1 d U . .
W11A W 0.47402(6) 0.71017(3) 0.64248(3) 0.01029(15) Uani 1 1 d U . .
W1B W 0.72290(6) 0.69592(3) 0.19756(3) 0.01008(15) Uani 1 1 d U . .
W2B W 0.65394(6) 0.85178(3) 0.13830(4) 0.01069(16) Uani 1 1 d U . .
W3B W 0.56616(6) 0.79095(3) 0.28927(3) 0.00988(15) Uani 1 1 d U . .
W4B W 1.03170(6) 0.72901(3) 0.14370(3) 0.01042(16) Uani 1 1 d U . .
W5B W 0.96653(6) 0.88613(3) 0.08182(3) 0.01012(15) Uani 1 1 d U . .
W6B W 0.79680(6) 0.99282(3) 0.17536(4) 0.01174(16) Uani 1 1 d U . .
W7B W 0.70199(7) 0.93101(3) 0.32586(4) 0.01370(16) Uani 1 1 d U . .
W8B W 0.92041(6) 0.66686(3) 0.30760(3) 0.01056(15) Uani 1 1 d U . .
W9B W 1.16140(6) 0.85835(4) 0.17765(4) 0.01181(16) Uani 1 1 d U . .
W10B W 0.99028(7) 0.96338(4) 0.27083(4) 0.01386(16) Uani 1 1 d U . .
W11B W 1.05299(6) 0.79308(4) 0.34023(4) 0.01158(16) Uani 1 1 d U . .

loop_
_atom_site_aniso_label
_atom_site_aniso_U_11
_atom_site_aniso_U_22
_atom_site_aniso_U_33
_atom_site_aniso_U_23
_atom_site_aniso_U_13
_atom_site_aniso_U_12
C1 0.048(7) 0.048(7) 0.048(7) -0.0092(16) -0.0085(16) 0.0006(10)
C2 0.069(9) 0.070(9) 0.070(9) -0.0130(19) -0.0126(18) 0.0008(10)
C3 0.045(6) 0.045(6) 0.045(6) -0.0084(15) -0.0083(15) 0.0006(10)
C4 0.031(5) 0.031(5) 0.031(5) -0.0059(14) -0.0056(13) 0.0004(10)
C5 0.051(7) 0.051(7) 0.051(7) -0.0098(17) -0.0093(16) 0.0005(10)
C6 0.049(7) 0.049(7) 0.049(7) -0.0093(16) -0.0089(15) 0.0005(10)
C7 0.081(10) 0.081(10) 0.080(10) -0.015(2) -0.015(2) 0.0009(10)
C8 0.040(6) 0.040(6) 0.040(6) -0.0076(15) -0.0071(15) 0.0006(10)
C9 0.029(5) 0.029(5) 0.029(5) -0.0057(13) -0.0054(13) 0.0003(10)
C10 0.033(5) 0.033(5) 0.033(5) -0.0065(14) -0.0059(13) 0.0004(10)
C11 0.026(5) 0.026(5) 0.026(5) -0.0050(13) -0.0048(13) 0.0004(10)
C12 0.032(5) 0.032(5) 0.032(5) -0.0061(14) -0.0059(14) 0.0004(10)
C13 0.028(5) 0.028(5) 0.028(5) -0.0054(13) -0.0052(13) 0.0003(10)
C14 0.022(4) 0.022(4) 0.022(4) -0.0044(13) -0.0038(12) 0.0004(10)
C15 0.025(5) 0.025(5) 0.025(5) -0.0049(13) -0.0045(13) 0.0000(10)
C16 0.042(6) 0.042(6) 0.042(6) -0.0082(15) -0.0077(15) 0.0006(10)
C17 0.023(4) 0.023(4) 0.023(4) -0.0043(13) -0.0042(13) 0.0004(10)
C18 0.025(5) 0.025(5) 0.025(5) -0.0048(13) -0.0046(13) 0.0004(10)
C19 0.021(4) 0.021(4) 0.021(4) -0.0040(13) -0.0037(12) 0.0006(10)
C20 0.018(4) 0.018(4) 0.018(4) -0.0033(12) -0.0032(12) 0.0003(10)
C21 0.053(7) 0.053(7) 0.053(7) -0.0101(17) -0.0095(16) 0.0006(10)
C22 0.032(5) 0.032(5) 0.032(5) -0.0061(14) -0.0059(13) 0.0002(10)
C23 0.059(8) 0.059(8) 0.059(8) -0.0113(17) -0.0106(17) 0.0007(10)
C24 0.079(10) 0.079(10) 0.079(10) -0.015(2) -0.014(2) 0.0007(10)
Hf1A 0.0084(3) 0.0112(3) 0.0119(4) -0.0036(3) 0.0014(3) -0.0016(2)
Hf1B 0.0076(3) 0.0106(3) 0.0122(4) -0.0036(3) 0.0013(3) -0.0004(2)
N1 0.062(7) 0.062(7) 0.062(7) -0.0115(16) -0.0113(15) 0.0006(10)
N2 0.076(8) 0.076(8) 0.076(8) -0.0144(18) -0.0138(17) 0.0008(10)
N3 0.025(4) 0.025(4) 0.025(4) -0.0047(12) -0.0044(12) 0.0002(10)
N4 0.022(4) 0.022(4) 0.023(4) -0.0041(12) -0.0040(12) 0.0002(10)
N5 0.014(3) 0.014(3) 0.014(3) -0.0025(11) -0.0022(11) 0.0004(10)
N6 0.030(4) 0.030(4) 0.030(4) -0.0060(13) -0.0052(12) 0.0005(10)
O1A 0.029(4) 0.029(4) 0.029(4) -0.0058(12) -0.0054(12) 0.0001(10)
O2A 0.022(3) 0.022(3) 0.021(3) -0.0041(11) -0.0037(11) -0.0001(10)
O3A 0.018(3) 0.018(3) 0.017(3) -0.0032(11) -0.0030(11) 0.0002(10)
O4A 0.018(3) 0.018(3) 0.018(3) -0.0036(11) -0.0035(11) -0.0005(10)
O5A 0.012(3) 0.012(3) 0.012(3) -0.0020(11) -0.0019(11) 0.0002(10)
O6A 0.019(3) 0.019(3) 0.019(3) -0.0037(11) -0.0036(11) -0.0001(10)
O7A 0.018(3) 0.018(3) 0.018(3) -0.0037(11) -0.0031(11) -0.0001(10)
O8A 0.014(3) 0.014(3) 0.014(3) -0.0027(11) -0.0025(11) 0.0004(10)
O9A 0.014(3) 0.014(3) 0.014(3) -0.0026(11) -0.0022(11) -0.0001(10)
O10A 0.015(3) 0.016(3) 0.016(3) -0.0029(11) -0.0029(11) -0.0001(10)
O11A 0.012(3) 0.013(3) 0.013(3) -0.0025(11) -0.0019(11) 0.0000(10)
O12A 0.017(3) 0.017(3) 0.017(3) -0.0034(11) -0.0027(11) -0.0003(10)
O13A 0.025(3) 0.025(3) 0.025(3) -0.0051(11) -0.0041(11) 0.0004(10)
O14A 0.017(3) 0.017(3) 0.017(3) -0.0031(11) -0.0028(11) 0.0003(10)
O15A 0.016(3) 0.016(3) 0.016(3) -0.0032(11) -0.0029(11) 0.0003(10)
O16A 0.024(3) 0.024(3) 0.024(3) -0.0049(11) -0.0039(11) 0.0003(10)
O17A 0.022(3) 0.022(3) 0.022(3) -0.0041(11) -0.0037(11) 0.0008(10)
O18A 0.017(3) 0.017(3) 0.017(3) -0.0031(11) -0.0026(11) 0.0003(10)
O19A 0.014(3) 0.014(3) 0.015(3) -0.0029(11) -0.0023(11) 0.0001(10)
O20A 0.014(3) 0.013(3) 0.014(3) -0.0025(11) -0.0024(11) 0.0002(10)
O21A 0.011(3) 0.012(3) 0.012(3) -0.0024(11) -0.0024(11) -0.0001(10)
O22A 0.017(3) 0.017(3) 0.017(3) -0.0033(11) -0.0030(11) 0.0000(10)
O23A 0.012(3) 0.012(3) 0.012(3) -0.0023(11) -0.0022(11) 0.0000(10)
O24A 0.020(3) 0.019(3) 0.020(3) -0.0039(11) -0.0032(11) 0.0005(10)
O25A 0.013(3) 0.013(3) 0.013(3) -0.0023(11) -0.0023(11) 0.0003(10)
O26A 0.011(3) 0.011(3) 0.012(3) -0.0022(11) -0.0024(10) 0.0002(10)
O27A 0.010(3) 0.011(3) 0.010(3) -0.0019(11) -0.0020(10) 0.0002(10)
O28A 0.012(3) 0.012(3) 0.013(3) -0.0021(11) -0.0021(11) 0.0004(10)
O29A 0.017(3) 0.017(3) 0.017(3) -0.0031(11) -0.0029(11) 0.0002(10)
O30A 0.023(3) 0.023(3) 0.023(3) -0.0045(11) -0.0041(11) 0.0001(10)
O31A 0.019(3) 0.019(3) 0.019(3) -0.0036(11) -0.0036(11) 0.0004(10)
O32A 0.017(3) 0.017(3) 0.017(3) -0.0030(11) -0.0032(11) 0.0004(10)
O33A 0.012(3) 0.012(3) 0.012(3) -0.0024(11) -0.0022(11) 0.0000(10)
O34A 0.014(3) 0.014(3) 0.014(3) -0.0028(11) -0.0025(11) 0.0000(10)
O35A 0.010(3) 0.009(3) 0.010(3) -0.0014(10) -0.0017(10) 0.0005(10)
O36A 0.010(2) 0.010(2) 0.010(3) -0.0018(10) -0.0015(10) 0.0001(10)
O37A 0.011(3) 0.011(3) 0.011(3) -0.0021(11) -0.0018(10) 0.0001(10)
O38A 0.009(2) 0.009(2) 0.009(2) -0.0016(10) -0.0015(10) 0.0001(10)
O39A 0.019(3) 0.020(3) 0.020(3) -0.0038(11) -0.0034(11) 0.0003(10)
O1B 0.020(3) 0.021(3) 0.021(3) -0.0040(11) -0.0036(11) 0.0003(10)
O2B 0.015(3) 0.015(3) 0.015(3) -0.0030(11) -0.0024(11) -0.0002(10)
O3B 0.017(3) 0.017(3) 0.017(3) -0.0030(11) -0.0028(11) 0.0004(10)
O4B 0.015(3) 0.015(3) 0.015(3) -0.0029(11) -0.0026(11) 0.0003(10)
O5B 0.011(3) 0.011(3) 0.012(3) -0.0021(11) -0.0019(10) 0.0002(10)
O6B 0.014(3) 0.015(3) 0.015(3) -0.0025(11) -0.0028(11) 0.0002(10)
O7B 0.012(3) 0.012(3) 0.012(3) -0.0022(11) -0.0023(11) 0.0003(10)
O8B 0.009(2) 0.009(2) 0.009(3) -0.0019(10) -0.0015(10) 0.0005(10)
O9B 0.012(3) 0.012(3) 0.012(3) -0.0022(11) -0.0022(11) 0.0003(10)
O10B 0.011(3) 0.011(3) 0.011(3) -0.0022(11) -0.0017(10) 0.0001(10)
O11B 0.008(2) 0.008(2) 0.008(2) -0.0019(10) -0.0014(10) -0.0003(10)
O12B 0.013(3) 0.013(3) 0.013(3) -0.0026(11) -0.0024(11) 0.0003(10)
O13B 0.016(3) 0.015(3) 0.015(3) -0.0031(11) -0.0027(11) 0.0003(10)
O14B 0.015(3) 0.015(3) 0.015(3) -0.0031(11) -0.0024(11) 0.0001(10)
O15B 0.017(3) 0.017(3) 0.018(3) -0.0036(11) -0.0030(11) 0.0001(10)
O16B 0.023(3) 0.022(3) 0.023(3) -0.0043(11) -0.0038(11) 0.0004(10)
O17B 0.019(3) 0.019(3) 0.019(3) -0.0034(11) -0.0032(11) 0.0006(10)
O18B 0.009(2) 0.009(2) 0.009(3) -0.0017(10) -0.0017(10) 0.0000(10)
O19B 0.016(3) 0.016(3) 0.016(3) -0.0034(11) -0.0026(11) 0.0001(10)
O20B 0.017(3) 0.017(3) 0.017(3) -0.0031(11) -0.0027(11) 0.0001(10)
O21B 0.013(3) 0.013(3) 0.014(3) -0.0026(11) -0.0023(11) 0.0000(10)
O22B 0.016(3) 0.016(3) 0.017(3) -0.0032(11) -0.0025(11) 0.0002(10)
O23B 0.010(3) 0.010(3) 0.010(3) -0.0022(11) -0.0018(10) 0.0002(10)
O24B 0.021(3) 0.021(3) 0.021(3) -0.0041(11) -0.0035(11) 0.0003(10)
O25B 0.011(3) 0.010(3) 0.011(3) -0.0022(11) -0.0017(10) 0.0001(10)
O26B 0.019(3) 0.019(3) 0.019(3) -0.0038(11) -0.0035(11) 0.0002(10)
O27B 0.016(3) 0.016(3) 0.016(3) -0.0031(11) -0.0026(11) 0.0004(10)
O28B 0.020(3) 0.020(3) 0.020(3) -0.0037(11) -0.0036(11) 0.0000(10)
O29B 0.016(3) 0.016(3) 0.016(3) -0.0027(11) -0.0030(11) 0.0005(10)
O30B 0.021(3) 0.021(3) 0.021(3) -0.0042(11) -0.0039(11) 0.0002(10)
O31B 0.023(3) 0.023(3) 0.023(3) -0.0045(11) -0.0043(11) -0.0001(10)
O32B 0.020(3) 0.021(3) 0.020(3) -0.0038(11) -0.0040(11) 0.0001(10)
O33B 0.010(3) 0.011(3) 0.010(3) -0.0024(11) -0.0017(10) -0.0001(10)
O34B 0.022(3) 0.022(3) 0.022(3) -0.0043(11) -0.0034(11) 0.0001(10)
O35B 0.015(3) 0.015(3) 0.015(3) -0.0030(11) -0.0022(11) 0.0000(10)
O36B 0.010(2) 0.010(2) 0.010(3) -0.0021(10) -0.0017(10) -0.0001(10)
O37B 0.010(3) 0.010(2) 0.010(3) -0.0022(10) -0.0014(10) 0.0000(10)
O38B 0.011(3) 0.011(3) 0.011(3) -0.0020(11) -0.0019(10) 0.0000(10)
O39B 0.011(3) 0.011(3) 0.012(3) -0.0022(11) -0.0018(10) 0.0001(10)
O1M 0.016(3) 0.016(3) 0.016(3) -0.0031(11) -0.0028(11) 0.0003(10)
O2M 0.016(3) 0.016(3) 0.016(3) -0.0032(11) -0.0029(11) -0.0002(10)
O1S 0.054(5) 0.054(5) 0.054(5) -0.0104(14) -0.0098(14) 0.0003(10)
O2S 0.038(4) 0.038(4) 0.038(4) -0.0074(12) -0.0068(12) 0.0001(10)
O3S 0.064(6) 0.064(6) 0.064(6) -0.0123(15) -0.0114(15) 0.0005(10)
O4S 0.030(4) 0.030(4) 0.030(4) -0.0058(12) -0.0055(12) 0.0002(10)
O5S 0.029(4) 0.029(4) 0.029(4) -0.0056(12) -0.0054(12) 0.0003(10)
O6S 0.027(3) 0.027(3) 0.027(4) -0.0049(12) -0.0048(11) 0.0002(10)
O7S 0.085(11) 0.085(11) 0.085(11) -0.016(2) -0.015(2) 0.0010(10)
O8S 0.028(7) 0.028(7) 0.028(7) -0.0053(16) -0.0051(15) 0.0004(10)
O1WA 0.025(3) 0.026(3) 0.025(3) -0.0047(11) -0.0048(11) 0.0002(10)
O1WB 0.020(3) 0.021(3) 0.020(3) -0.0037(11) -0.0038(11) 0.0000(10)
P1A 0.0060(11) 0.0037(11) 0.0060(11) -0.0015(8) -0.0012(8) -0.0005(8)
P1B 0.0052(11) 0.0044(11) 0.0058(11) -0.0017(8) -0.0006(8) 0.0003(8)
W1A 0.0190(4) 0.0111(3) 0.0134(4) -0.0043(3) 0.0001(3) -0.0068(3)
W2A 0.0110(3) 0.0139(3) 0.0121(4) -0.0021(3) -0.0003(3) -0.0040(3)
W3A 0.0090(3) 0.0146(3) 0.0121(4) -0.0019(3) 0.0004(3) -0.0039(3)
W4A 0.0173(4) 0.0110(3) 0.0131(4) -0.0037(3) 0.0037(3) 0.0030(3)
W5A 0.0110(3) 0.0112(3) 0.0128(4) -0.0008(3) 0.0021(3) -0.0002(2)
W6A 0.0109(3) 0.0069(3) 0.0167(4) -0.0016(3) -0.0025(3) 0.0002(2)
W7A 0.0095(3) 0.0094(3) 0.0147(4) -0.0048(3) 0.0005(3) 0.0024(2)
W8A 0.0176(4) 0.0061(3) 0.0134(4) -0.0022(3) 0.0012(3) 0.0004(3)
W9A 0.0077(3) 0.0127(3) 0.0144(4) 0.0007(3) 0.0023(3) 0.0009(2)
W10A 0.0103(3) 0.0076(3) 0.0171(4) -0.0031(3) -0.0020(3) -0.0018(2)
W11A 0.0069(3) 0.0097(3) 0.0127(4) -0.0012(3) 0.0011(3) 0.0009(2)
W1B 0.0085(3) 0.0079(3) 0.0137(4) -0.0032(3) -0.0005(3) -0.0012(2)
W2B 0.0076(3) 0.0101(3) 0.0131(4) -0.0002(3) -0.0008(3) 0.0001(2)
W3B 0.0065(3) 0.0097(3) 0.0119(4) -0.0007(3) 0.0007(3) 0.0001(2)
W4B 0.0087(3) 0.0099(3) 0.0119(4) -0.0029(3) 0.0009(3) 0.0019(2)
W5B 0.0079(3) 0.0092(3) 0.0122(4) -0.0025(3) 0.0014(3) -0.0003(2)
W6B 0.0119(3) 0.0069(3) 0.0146(4) -0.0016(3) 0.0017(3) -0.0002(2)
W7B 0.0154(3) 0.0085(3) 0.0151(4) -0.0037(3) 0.0040(3) 0.0002(3)
W8B 0.0090(3) 0.0097(3) 0.0122(4) -0.0021(3) 0.0000(3) 0.0024(2)
W9B 0.0071(3) 0.0155(3) 0.0120(4) -0.0029(3) 0.0010(3) -0.0023(2)
W10B 0.0152(3) 0.0115(3) 0.0148(4) -0.0052(3) 0.0007(3) -0.0046(3)
W11B 0.0069(3) 0.0161(3) 0.0111(4) -0.0031(3) 0.0006(3) -0.0008(2)

loop_
_atom_type_symbol
_atom_type_description
_atom_type_scat_dispersion_real
_atom_type_scat_dispersion_imag
_atom_type_scat_source
C C 0.0033 0.0016 'International Tables Vol C Tables 4.2.6.8 and 6.1.1.4'
H H 0.0000 0.0000 'International Tables Vol C Tables 4.2.6.8 and 6.1.1.4'
N N 0.0061 0.0033 'International Tables Vol C Tables 4.2.6.8 and 6.1.1.4'
O O 0.0106 0.0060 'International Tables Vol C Tables 4.2.6.8 and 6.1.1.4'
P P 0.1023 0.0942 'International Tables Vol C Tables 4.2.6.8 and 6.1.1.4'
Hf Hf -0.5830 6.1852 'International Tables Vol C Tables 4.2.6.8 and 6.1.1.4'
W W -0.8490 6.8722 'International Tables Vol C Tables 4.2.6.8 and 6.1.1.4'

loop_
_geom_angle_atom_site_label_1
_geom_angle_atom_site_label_2
_geom_angle_atom_site_label_3
_geom_angle
_geom_angle_site_symmetry_1
_geom_angle_site_symmetry_3
_geom_angle_publ_flag
N1 C2 C1 97(2) . . ?
N1 C3 C4 107(2) . . ?
C5 C6 N2 114(3) . . ?
C8 C7 N2 116(3) . . ?
C9 C10 N3 109(2) . . ?
N3 C11 C12 109.2(18) . . ?
N4 C14 C13 111.6(18) . . ?
C16 C15 N4 110(2) . . ?
N5 C18 C17 111.9(17) . . ?
C20 C19 N5 109.7(15) . . ?
N6 C22 C21 108(2) . . ?
C24 C23 N6 113(3) . . ?
O21A Hf1A O28A 84.3(5) . . ?
O21A Hf1A O11A 75.2(5) . . ?
O28A Hf1A O11A 128.9(5) . . ?
O21A Hf1A O1M 78.1(5) . . ?
O28A Hf1A O1M 82.8(5) . . ?
O11A Hf1A O1M 135.0(5) . . ?
O21A Hf1A O2M 146.2(5) . . ?
O28A Hf1A O2M 85.2(5) . . ?
O11A Hf1A O2M 134.4(5) . . ?
O1M Hf1A O2M 68.7(5) . . ?
O21A Hf1A O22A 131.4(5) . . ?
O28A Hf1A O22A 80.7(5) . . ?
O11A Hf1A O22A 79.3(5) . . ?
O1M Hf1A O22A 143.8(5) . . ?
O2M Hf1A O22A 77.9(5) . . ?
O21A Hf1A O1WA 105.0(5) . . ?
O28A Hf1A O1WA 156.3(5) . . ?
O11A Hf1A O1WA 74.8(5) . . ?
O1M Hf1A O1WA 78.0(5) . . ?
O2M Hf1A O1WA 75.0(5) . . ?
O22A Hf1A O1WA 107.1(5) . . ?
O21A Hf1A Hf1B 111.9(4) . . ?
O28A Hf1A Hf1B 82.6(4) . . ?
O11A Hf1A Hf1B 148.5(3) . . ?
O1M Hf1A Hf1B 34.1(3) . . ?
O2M Hf1A Hf1B 34.6(3) . . ?
O22A Hf1A Hf1B 111.5(4) . . ?
O1WA Hf1A Hf1B 73.7(4) . . ?
O21B Hf1B O28B 83.1(5) . . ?
O21B Hf1B O22B 130.0(5) . . ?
O28B Hf1B O22B 80.8(5) . . ?
O21B Hf1B O11B 76.4(5) . . ?
O28B Hf1B O11B 129.1(5) . . ?
O22B Hf1B O11B 78.1(5) . . ?
O21B Hf1B O1M 144.5(5) . . ?
O28B Hf1B O1M 85.4(5) . . ?
O22B Hf1B O1M 80.5(5) . . ?
O11B Hf1B O1M 134.6(5) . . ?
O21B Hf1B O2M 76.9(5) . . ?
O28B Hf1B O2M 81.1(5) . . ?
O22B Hf1B O2M 144.8(5) . . ?
O11B Hf1B O2M 135.8(4) . . ?
O1M Hf1B O2M 68.2(5) . . ?
O21B Hf1B O1WB 102.3(5) . . ?
O28B Hf1B O1WB 156.1(6) . . ?
O22B Hf1B O1WB 111.2(5) . . ?
O11B Hf1B O1WB 74.6(5) . . ?
O1M Hf1B O1WB 76.7(5) . . ?
O2M Hf1B O1WB 77.5(5) . . ?
O21B Hf1B Hf1A 110.9(4) . . ?
O28B Hf1B Hf1A 82.0(4) . . ?
O22B Hf1B Hf1A 113.1(4) . . ?
O11B Hf1B Hf1A 148.9(3) . . ?
O1M Hf1B Hf1A 34.0(3) . . ?
O2M Hf1B Hf1A 34.2(3) . . ?
O1WB Hf1B Hf1A 74.3(4) . . ?
C3 N1 C2 101(2) . . ?
C7 N2 C6 118(3) . . ?
C10 N3 C11 113.5(17) . . ?
C14 N4 C15 117.7(16) . . ?
C18 N5 C19 115.0(15) . . ?
C22 N6 C23 113(2) . . ?
W1A O4A W2A 125.2(7) . . ?
W2A O5A W3A 127.0(6) . . ?
W3A O6A W1A 124.5(7) . . ?
W1A O7A W4A 146.7(8) . . ?
W5A O8A W2A 149.5(8) . . ?
W2A O9A W6A 152.3(7) . . ?
W3A O10A W7A 143.7(7) . . ?
W3A O11A Hf1A 158.6(7) . . ?
W1A O12A W8A 153.2(8) . . ?
W5A O18A W4A 123.2(7) . . ?
W6A O19A W5A 152.7(7) . . ?
W6A O20A W7A 128.8(6) . . ?
W7A O21A Hf1A 160.8(7) . . ?
W8A O22A Hf1A 134.6(7) . . ?
W4A O23A W8A 153.0(7) . . ?
W9A O24A W4A 125.4(7) . . ?
W9A O25A W5A 123.3(7) . . ?
W6A O26A W10A 122.1(6) . . ?
W10A O27A W7A 126.0(6) . . ?
W11A O28A Hf1A 137.3(7) . . ?
W8A O29A W11A 122.2(7) . . ?
W9A O33A W11A 152.9(7) . . ?
W10A O34A W9A 149.9(7) . . ?
W10A O35A W11A 151.3(7) . . ?
P1A O36A W5A 128.0(6) . . ?
P1A O36A W4A 125.1(6) . . ?
W5A O36A W4A 90.5(4) . . ?
P1A O36A W9A 122.9(7) . . ?
W5A O36A W9A 90.7(4) . . ?
W4A O36A W9A 88.2(4) . . ?
P1A O37A W10A 127.0(7) . . ?
P1A O37A W7A 124.8(7) . . ?
W10A O37A W7A 90.6(4) . . ?
P1A O37A W6A 124.9(7) . . ?
W10A O37A W6A 88.7(4) . . ?
W7A O37A W6A 89.5(4) . . ?
P1A O38A W8A 128.7(7) . . ?
P1A O38A W11A 128.3(7) . . ?
W8A O38A W11A 90.9(4) . . ?
P1A O39A W3A 126.2(8) . . ?
P1A O39A W1A 125.6(7) . . ?
W3A O39A W1A 90.7(5) . . ?
P1A O39A W2A 125.2(8) . . ?
W3A O39A W2A 89.0(4) . . ?
W1A O39A W2A 88.5(5) . . ?
W2B O4B W1B 125.4(7) . . ?
W2B O5B W3B 126.8(6) . . ?
W3B O6B W1B 124.6(7) . . ?
W1B O7B W4B 148.0(8) . . ?
W5B O8B W2B 151.0(7) . . ?
W6B O9B W2B 154.5(7) . . ?
W7B O10B W3B 143.5(7) . . ?
W3B O11B Hf1B 157.4(6) . . ?
W1B O12B W8B 153.8(7) . . ?
W5B O18B W4B 125.6(7) . . ?
W5B O19B W6B 149.6(8) . . ?
W6B O20B W7B 128.0(7) . . ?
W7B O21B Hf1B 159.8(7) . . ?
W8B O22B Hf1B 137.2(7) . . ?
W4B O23B W8B 153.0(7) . . ?
W4B O24B W9B 124.8(7) . . ?
W9B O25B W5B 123.5(6) . . ?
W6B O26B W10B 125.9(7) . . ?
W10B O27B W7B 124.5(7) . . ?
W11B O28B Hf1B 137.8(8) . . ?
W11B O29B W8B 122.7(7) . . ?
W9B O33B W11B 153.3(7) . . ?
W10B O34B W9B 147.7(8) . . ?
W10B O35B W11B 152.5(8) . . ?
P1B O36B W5B 129.5(7) . . ?
P1B O36B W4B 122.8(6) . . ?
W5B O36B W4B 90.8(4) . . ?
P1B O36B W9B 123.5(7) . . ?
W5B O36B W9B 90.9(4) . . ?
W4B O36B W9B 87.6(4) . . ?
P1B O37B W10B 125.6(6) . . ?
P1B O37B W7B 124.9(7) . . ?
W10B O37B W7B 90.8(4) . . ?
P1B O37B W6B 125.8(7) . . ?
W10B O37B W6B 89.3(4) . . ?
W7B O37B W6B 89.3(4) . . ?
P1B O38B W8B 128.6(7) . . ?
P1B O38B W11B 128.7(7) . . ?
W8B O38B W11B 89.5(4) . . ?
P1B O39B W1B 126.0(6) . . ?
P1B O39B W3B 124.6(7) . . ?
W1B O39B W3B 90.1(4) . . ?
P1B O39B W2B 127.0(7) . . ?
W1B O39B W2B 88.1(4) . . ?
W3B O39B W2B 89.3(4) . . ?
Hf1A O1M Hf1B 111.9(5) . . ?
Hf1A O2M Hf1B 111.2(5) . . ?
O38A P1A O36A 109.4(7) . . ?
O38A P1A O39A 109.8(7) . . ?
O36A P1A O39A 108.5(7) . . ?
O38A P1A O37A 109.9(7) . . ?
O36A P1A O37A 109.3(7) . . ?
O39A P1A O37A 109.9(7) . . ?
O38B P1B O39B 110.8(7) . . ?
O38B P1B O37B 110.5(7) . . ?
O39B P1B O37B 109.6(7) . . ?
O38B P1B O36B 111.0(7) . . ?
O39B P1B O36B 107.5(7) . . ?
O37B P1B O36B 107.4(7) . . ?
O1A W1A O12A 104.3(7) . . ?
O1A W1A O7A 100.2(7) . . ?
O12A W1A O7A 87.8(6) . . ?
O1A W1A O4A 98.5(7) . . ?
O12A W1A O4A 157.1(6) . . ?
O7A W1A O4A 87.7(6) . . ?
O1A W1A O6A 102.0(7) . . ?
O12A W1A O6A 89.7(6) . . ?
O7A W1A O6A 157.6(6) . . ?
O4A W1A O6A 86.0(6) . . ?
O1A W1A O39A 170.7(6) . . ?
O12A W1A O39A 83.0(5) . . ?
O7A W1A O39A 85.6(5) . . ?
O4A W1A O39A 74.3(5) . . ?
O6A W1A O39A 72.0(5) . . ?
O2A W2A O5A 105.0(6) . . ?
O2A W2A O9A 102.5(6) . . ?
O5A W2A O9A 92.3(5) . . ?
O2A W2A O4A 100.7(6) . . ?
O5A W2A O4A 89.2(6) . . ?
O9A W2A O4A 155.6(6) . . ?
O2A W2A O8A 100.0(6) . . ?
O5A W2A O8A 155.0(5) . . ?
O9A W2A O8A 83.9(5) . . ?
O4A W2A O8A 84.6(5) . . ?
O2A W2A O39A 171.5(6) . . ?
O5A W2A O39A 71.6(5) . . ?
O9A W2A O39A 85.6(5) . . ?
O4A W2A O39A 71.7(5) . . ?
O8A W2A O39A 83.4(5) . . ?
O3A W3A O11A 102.8(6) . . ?
O3A W3A O10A 104.4(6) . . ?
O11A W3A O10A 90.3(6) . . ?
O3A W3A O6A 98.3(6) . . ?
O11A W3A O6A 94.4(6) . . ?
O10A W3A O6A 155.1(6) . . ?
O3A W3A O5A 100.3(6) . . ?
O11A W3A O5A 156.9(5) . . ?
O10A W3A O5A 82.9(5) . . ?
O6A W3A O5A 83.3(5) . . ?
O3A W3A O39A 168.7(6) . . ?
O11A W3A O39A 85.0(5) . . ?
O10A W3A O39A 83.4(5) . . ?
O6A W3A O39A 72.7(5) . . ?
O5A W3A O39A 72.3(5) . . ?
O13A W4A O23A 104.4(6) . . ?
O13A W4A O24A 101.6(6) . . ?
O23A W4A O24A 91.9(6) . . ?
O13A W4A O7A 101.3(6) . . ?
O23A W4A O7A 87.7(6) . . ?
O24A W4A O7A 156.4(5) . . ?
O13A W4A O18A 99.2(6) . . ?
O23A W4A O18A 156.1(5) . . ?
O24A W4A O18A 86.9(6) . . ?
O7A W4A O18A 84.0(6) . . ?
O13A W4A O36A 170.1(6) . . ?
O23A W4A O36A 84.6(5) . . ?
O24A W4A O36A 73.7(5) . . ?
O7A W4A O36A 82.8(5) . . ?
O18A W4A O36A 72.1(5) . . ?
O14A W5A O8A 101.8(6) . . ?
O14A W5A O18A 101.7(6) . . ?
O8A W5A O18A 91.5(5) . . ?
O14A W5A O19A 101.8(6) . . ?
O8A W5A O19A 86.1(5) . . ?
O18A W5A O19A 156.3(6) . . ?
O14A W5A O25A 98.4(6) . . ?
O8A W5A O25A 159.4(6) . . ?
O18A W5A O25A 88.1(5) . . ?
O19A W5A O25A 86.0(5) . . ?
O14A W5A O36A 170.8(5) . . ?
O8A W5A O36A 86.6(5) . . ?
O18A W5A O36A 74.1(5) . . ?
O19A W5A O36A 82.2(5) . . ?
O25A W5A O36A 73.4(5) . . ?
O15A W6A O20A 103.7(6) . . ?
O15A W6A O19A 103.8(6) . . ?
O20A W6A O19A 152.5(5) . . ?
O15A W6A O26A 98.1(6) . . ?
O20A W6A O26A 89.0(6) . . ?
O19A W6A O26A 88.9(5) . . ?
O15A W6A O9A 101.3(6) . . ?
O20A W6A O9A 88.8(6) . . ?
O19A W6A O9A 84.1(5) . . ?
O26A W6A O9A 160.4(5) . . ?
O15A W6A O37A 170.7(5) . . ?
O20A W6A O37A 71.2(5) . . ?
O19A W6A O37A 81.9(5) . . ?
O26A W6A O37A 74.4(5) . . ?
O9A W6A O37A 86.5(5) . . ?
O16A W7A O21A 104.3(6) . . ?
O16A W7A O10A 101.3(6) . . ?
O21A W7A O10A 89.0(5) . . ?
O16A W7A O27A 102.9(6) . . ?
O21A W7A O27A 92.4(5) . . ?
O10A W7A O27A 154.7(5) . . ?
O16A W7A O20A 99.3(6) . . ?
O21A W7A O20A 156.3(5) . . ?
O10A W7A O20A 84.0(5) . . ?
O27A W7A O20A 84.7(5) . . ?
O16A W7A O37A 168.2(6) . . ?
O21A W7A O37A 86.4(5) . . ?
O10A W7A O37A 83.7(5) . . ?
O27A W7A O37A 71.1(5) . . ?
O20A W7A O37A 70.4(5) . . ?
O17A W8A O22A 100.4(6) . . ?
O17A W8A O29A 99.2(6) . . ?
O22A W8A O29A 93.0(6) . . ?
O17A W8A O12A 101.8(6) . . ?
O22A W8A O12A 94.0(6) . . ?
O29A W8A O12A 156.2(6) . . ?
O17A W8A O23A 100.0(6) . . ?
O22A W8A O23A 159.6(5) . . ?
O29A W8A O23A 84.8(5) . . ?
O12A W8A O23A 80.7(5) . . ?
O17A W8A O38A 172.2(6) . . ?
O22A W8A O38A 79.3(5) . . ?
O29A W8A O38A 73.1(5) . . ?
O12A W8A O38A 86.0(5) . . ?
O23A W8A O38A 80.6(5) . . ?
O30A W9A O33A 103.1(6) . . ?
O30A W9A O24A 101.5(6) . . ?
O33A W9A O24A 89.3(6) . . ?
O30A W9A O34A 102.2(6) . . ?
O33A W9A O34A 86.8(5) . . ?
O24A W9A O34A 156.2(6) . . ?
O30A W9A O25A 100.9(6) . . ?
O33A W9A O25A 155.9(5) . . ?
O24A W9A O25A 87.3(6) . . ?
O34A W9A O25A 86.8(5) . . ?
O30A W9A O36A 171.1(6) . . ?
O33A W9A O36A 83.8(5) . . ?
O24A W9A O36A 72.7(5) . . ?
O34A W9A O36A 83.5(5) . . ?
O25A W9A O36A 72.4(5) . . ?
O31A W10A O35A 102.5(6) . . ?
O31A W10A O34A 103.3(6) . . ?
O35A W10A O34A 87.2(5) . . ?
O31A W10A O27A 100.8(6) . . ?
O35A W10A O27A 89.1(5) . . ?
O34A W10A O27A 155.9(5) . . ?
O31A W10A O26A 99.1(6) . . ?
O35A W10A O26A 158.3(5) . . ?
O34A W10A O26A 87.9(5) . . ?
O27A W10A O26A 86.9(5) . . ?
O31A W10A O37A 170.7(5) . . ?
O35A W10A O37A 83.8(5) . . ?
O34A W10A O37A 83.6(5) . . ?
O27A W10A O37A 72.3(5) . . ?
O26A W10A O37A 74.7(5) . . ?
O32A W11A O28A 101.3(6) . . ?
O32A W11A O29A 100.6(6) . . ?
O28A W11A O29A 91.0(6) . . ?
O32A W11A O35A 101.8(6) . . ?
O28A W11A O35A 90.7(5) . . ?
O29A W11A O35A 156.7(5) . . ?
O32A W11A O33A 101.0(6) . . ?
O28A W11A O33A 157.6(5) . . ?
O29A W11A O33A 86.7(5) . . ?
O35A W11A O33A 82.9(5) . . ?
O32A W11A O38A 172.5(5) . . ?
O28A W11A O38A 77.1(5) . . ?
O29A W11A O38A 72.2(5) . . ?
O35A W11A O38A 85.6(4) . . ?
O33A W11A O38A 80.9(5) . . ?
O1B W1B O7B 103.3(6) . . ?
O1B W1B O12B 103.8(6) . . ?
O7B W1B O12B 87.8(6) . . ?
O1B W1B O4B 100.3(6) . . ?
O7B W1B O4B 88.4(5) . . ?
O12B W1B O4B 155.9(5) . . ?
O1B W1B O6B 99.0(6) . . ?
O7B W1B O6B 157.5(5) . . ?
O12B W1B O6B 89.8(5) . . ?
O4B W1B O6B 84.6(5) . . ?
O1B W1B O39B 169.7(5) . . ?
O7B W1B O39B 85.0(5) . . ?
O12B W1B O39B 82.3(5) . . ?
O4B W1B O39B 73.6(5) . . ?
O6B W1B O39B 72.5(5) . . ?
O2B W2B O5B 102.7(6) . . ?
O2B W2B O4B 102.3(6) . . ?
O5B W2B O4B 89.4(5) . . ?
O2B W2B O9B 102.0(6) . . ?
O5B W2B O9B 89.8(5) . . ?
O4B W2B O9B 155.2(5) . . ?
O2B W2B O8B 102.2(6) . . ?
O5B W2B O8B 155.0(5) . . ?
O4B W2B O8B 87.6(5) . . ?
O9B W2B O8B 82.7(5) . . ?
O2B W2B O39B 172.8(5) . . ?
O5B W2B O39B 72.4(5) . . ?
O4B W2B O39B 72.7(5) . . ?
O9B W2B O39B 83.5(5) . . ?
O8B W2B O39B 83.0(5) . . ?
O3B W3B O11B 104.0(6) . . ?
O3B W3B O6B 100.5(6) . . ?
O11B W3B O6B 94.3(5) . . ?
O3B W3B O10B 102.0(6) . . ?
O11B W3B O10B 90.9(5) . . ?
O6B W3B O10B 154.9(5) . . ?
O3B W3B O5B 99.5(6) . . ?
O11B W3B O5B 156.5(5) . . ?
O6B W3B O5B 82.8(5) . . ?
O10B W3B O5B 82.8(5) . . ?
O3B W3B O39B 168.9(6) . . ?
O11B W3B O39B 85.4(5) . . ?
O6B W3B O39B 72.7(5) . . ?
O10B W3B O39B 83.3(5) . . ?
O5B W3B O39B 71.4(5) . . ?
O13B W4B O23B 105.2(6) . . ?
O13B W4B O24B 99.5(6) . . ?
O23B W4B O24B 91.2(6) . . ?
O13B W4B O7B 102.3(6) . . ?
O23B W4B O7B 86.4(5) . . ?
O24B W4B O7B 157.9(5) . . ?
O13B W4B O18B 99.7(6) . . ?
O23B W4B O18B 155.1(5) . . ?
O24B W4B O18B 86.3(5) . . ?
O7B W4B O18B 86.7(5) . . ?
O13B W4B O36B 168.3(5) . . ?
O23B W4B O36B 85.1(5) . . ?
O24B W4B O36B 74.4(5) . . ?
O7B W4B O36B 83.5(4) . . ?
O18B W4B O36B 70.3(5) . . ?
O14B W5B O8B 103.0(6) . . ?
O14B W5B O19B 104.2(6) . . ?
O8B W5B O19B 87.8(5) . . ?
O14B W5B O18B 99.7(6) . . ?
O8B W5B O18B 90.5(5) . . ?
O19B W5B O18B 155.8(6) . . ?
O14B W5B O25B 98.1(6) . . ?
O8B W5B O25B 158.9(5) . . ?
O19B W5B O25B 86.8(5) . . ?
O18B W5B O25B 86.1(5) . . ?
O14B W5B O36B 169.3(5) . . ?
O8B W5B O36B 85.4(5) . . ?
O19B W5B O36B 82.5(5) . . ?
O18B W5B O36B 73.3(5) . . ?
O25B W5B O36B 73.7(5) . . ?
O15B W6B O20B 105.0(6) . . ?
O15B W6B O9B 102.7(6) . . ?
O20B W6B O9B 89.3(6) . . ?
O15B W6B O26B 102.1(6) . . ?
O20B W6B O26B 88.5(6) . . ?
O9B W6B O26B 154.8(5) . . ?
O15B W6B O19B 101.8(6) . . ?
O20B W6B O19B 153.2(5) . . ?
O9B W6B O19B 85.7(5) . . ?
O26B W6B O19B 85.0(6) . . ?
O15B W6B O37B 172.5(5) . . ?
O20B W6B O37B 71.6(5) . . ?
O9B W6B O37B 84.0(5) . . ?
O26B W6B O37B 71.5(5) . . ?
O19B W6B O37B 81.7(5) . . ?
O16B W7B O21B 102.6(6) . . ?
O16B W7B O10B 103.2(6) . . ?
O21B W7B O10B 90.0(5) . . ?
O16B W7B O27B 100.7(6) . . ?
O21B W7B O27B 91.6(6) . . ?
O10B W7B O27B 155.1(5) . . ?
O16B W7B O20B 101.1(6) . . ?
O21B W7B O20B 156.3(6) . . ?
O10B W7B O20B 84.0(5) . . ?
O27B W7B O20B 84.6(5) . . ?
O16B W7B O37B 169.4(5) . . ?
O21B W7B O37B 85.5(5) . . ?
O10B W7B O37B 83.4(5) . . ?
O27B W7B O37B 71.9(5) . . ?
O20B W7B O37B 71.0(5) . . ?
O17B W8B O22B 103.2(6) . . ?
O17B W8B O29B 101.5(6) . . ?
O22B W8B O29B 92.8(6) . . ?
O17B W8B O12B 100.5(6) . . ?
O22B W8B O12B 91.9(6) . . ?
O29B W8B O12B 155.8(5) . . ?
O17B W8B O23B 98.8(6) . . ?
O22B W8B O23B 157.8(5) . . ?
O29B W8B O23B 85.5(5) . . ?
O12B W8B O23B 81.3(5) . . ?
O17B W8B O38B 174.8(6) . . ?
O22B W8B O38B 77.1(5) . . ?
O29B W8B O38B 73.3(5) . . ?
O12B W8B O38B 84.7(5) . . ?
O23B W8B O38B 81.3(4) . . ?
O30B W9B O33B 102.6(6) . . ?
O30B W9B O25B 101.3(6) . . ?
O33B W9B O25B 156.0(5) . . ?
O30B W9B O34B 101.8(6) . . ?
O33B W9B O34B 87.0(6) . . ?
O25B W9B O34B 86.1(6) . . ?
O30B W9B O24B 102.5(6) . . ?
O33B W9B O24B 89.6(6) . . ?
O25B W9B O24B 87.4(5) . . ?
O34B W9B O24B 155.7(6) . . ?
O30B W9B O36B 171.8(6) . . ?
O33B W9B O36B 84.5(5) . . ?
O25B W9B O36B 71.8(5) . . ?
O34B W9B O36B 82.4(5) . . ?
O24B W9B O36B 73.3(5) . . ?
O31B W10B O35B 102.1(6) . . ?
O31B W10B O34B 103.3(7) . . ?
O35B W10B O34B 88.8(6) . . ?
O31B W10B O26B 101.8(6) . . ?
O35B W10B O26B 156.1(6) . . ?
O34B W10B O26B 86.7(6) . . ?
O31B W10B O27B 98.7(6) . . ?
O35B W10B O27B 89.2(6) . . ?
O34B W10B O27B 157.9(6) . . ?
O26B W10B O27B 86.3(6) . . ?
O31B W10B O37B 170.2(6) . . ?
O35B W10B O37B 83.0(5) . . ?
O34B W10B O37B 85.1(5) . . ?
O26B W10B O37B 73.2(5) . . ?
O27B W10B O37B 72.9(5) . . ?
O32B W11B O28B 101.6(7) . . ?
O32B W11B O29B 101.4(6) . . ?
O28B W11B O29B 91.7(6) . . ?
O32B W11B O33B 100.4(6) . . ?
O28B W11B O33B 157.7(6) . . ?
O29B W11B O33B 87.4(5) . . ?
O32B W11B O35B 102.9(6) . . ?
O28B W11B O35B 88.9(6) . . ?
O29B W11B O35B 155.1(6) . . ?
O33B W11B O35B 82.7(5) . . ?
O32B W11B O38B 174.0(5) . . ?
O28B W11B O38B 76.6(5) . . ?
O29B W11B O38B 73.0(5) . . ?
O33B W11B O38B 81.8(5) . . ?
O35B W11B O38B 82.9(5) . . ?

loop_
_geom_bond_atom_site_label_1
_geom_bond_atom_site_label_2
_geom_bond_distance
_geom_bond_site_symmetry_2
_geom_bond_publ_flag
C1 C2 1.73(5) . ?
C2 N1 1.66(4) . ?
C3 N1 1.57(4) . ?
C3 C4 1.63(4) . ?
C5 C6 1.45(4) . ?
C6 N2 1.59(4) . ?
C7 C8 1.43(4) . ?
C7 N2 1.49(4) . ?
C9 C10 1.46(3) . ?
C10 N3 1.51(3) . ?
C11 N3 1.53(3) . ?
C11 C12 1.59(3) . ?
C13 C14 1.56(3) . ?
C14 N4 1.46(3) . ?
C15 C16 1.45(3) . ?
C15 N4 1.59(3) . ?
C17 C18 1.53(3) . ?
C18 N5 1.50(3) . ?
C19 C20 1.52(3) . ?
C19 N5 1.57(3) . ?
C21 C22 1.56(4) . ?
C22 N6 1.50(3) . ?
C23 C24 1.47(5) . ?
C23 N6 1.53(4) . ?
Hf1A O21A 2.096(12) . ?
Hf1A O28A 2.097(12) . ?
Hf1A O11A 2.120(13) . ?
Hf1A O1M 2.140(13) . ?
Hf1A O2M 2.141(13) . ?
Hf1A O22A 2.143(13) . ?
Hf1A O1WA 2.218(15) . ?
Hf1A Hf1B 3.5508(12) . ?
Hf1B O21B 2.104(12) . ?
Hf1B O28B 2.104(14) . ?
Hf1B O22B 2.114(13) . ?
Hf1B O11B 2.137(12) . ?
Hf1B O1M 2.144(13) . ?
Hf1B O2M 2.163(13) . ?
Hf1B O1WB 2.208(14) . ?
O1A W1A 1.720(15) . ?
O2A W2A 1.716(14) . ?
O3A W3A 1.705(13) . ?
O4A W1A 1.933(13) . ?
O4A W2A 1.944(13) . ?
O5A W2A 1.852(13) . ?
O5A W3A 1.999(13) . ?
O6A W3A 1.926(13) . ?
O6A W1A 1.942(14) . ?
O7A W1A 1.903(14) . ?
O7A W4A 1.919(13) . ?
O8A W5A 1.862(13) . ?
O8A W2A 1.985(13) . ?
O9A W2A 1.891(12) . ?
O9A W6A 1.922(13) . ?
O10A W3A 1.910(13) . ?
O10A W7A 1.930(13) . ?
O11A W3A 1.802(13) . ?
O12A W1A 1.883(13) . ?
O12A W8A 1.928(13) . ?
O13A W4A 1.722(14) . ?
O14A W5A 1.742(14) . ?
O15A W6A 1.691(13) . ?
O16A W7A 1.699(15) . ?
O17A W8A 1.717(14) . ?
O18A W5A 1.905(12) . ?
O18A W4A 1.978(13) . ?
O19A W6A 1.899(13) . ?
O19A W5A 1.917(13) . ?
O20A W6A 1.858(13) . ?
O20A W7A 1.968(13) . ?
O21A W7A 1.800(12) . ?
O22A W8A 1.807(14) . ?
O23A W4A 1.843(13) . ?
O23A W8A 2.018(13) . ?
O24A W9A 1.915(13) . ?
O24A W4A 1.918(14) . ?
O25A W9A 1.932(13) . ?
O25A W5A 1.994(12) . ?
O26A W6A 1.911(12) . ?
O26A W10A 1.981(12) . ?
O27A W10A 1.912(12) . ?
O27A W7A 1.949(12) . ?
O28A W11A 1.837(13) . ?
O29A W8A 1.919(13) . ?
O29A W11A 1.933(13) . ?
O30A W9A 1.706(14) . ?
O31A W10A 1.699(14) . ?
O32A W11A 1.699(13) . ?
O33A W9A 1.856(13) . ?
O33A W11A 1.986(13) . ?
O34A W10A 1.883(13) . ?
O34A W9A 1.926(12) . ?
O35A W10A 1.881(12) . ?
O35A W11A 1.959(11) . ?
O36A P1A 1.533(13) . ?
O36A W5A 2.386(12) . ?
O36A W4A 2.425(11) . ?
O36A W9A 2.471(12) . ?
O37A P1A 1.551(12) . ?
O37A W10A 2.408(12) . ?
O37A W7A 2.434(12) . ?
O37A W6A 2.467(12) . ?
O38A P1A 1.523(13) . ?
O38A W8A 2.353(11) . ?
O38A W11A 2.379(12) . ?
O39A P1A 1.536(14) . ?
O39A W3A 2.397(14) . ?
O39A W1A 2.415(13) . ?
O39A W2A 2.517(14) . ?
O1B W1B 1.682(14) . ?
O2B W2B 1.718(13) . ?
O3B W3B 1.708(13) . ?
O4B W2B 1.906(12) . ?
O4B W1B 1.926(13) . ?
O5B W2B 1.854(13) . ?
O5B W3B 1.999(13) . ?
O6B W3B 1.929(13) . ?
O6B W1B 1.949(13) . ?
O7B W1B 1.869(12) . ?
O7B W4B 1.942(12) . ?
O8B W5B 1.873(12) . ?
O8B W2B 1.967(12) . ?
O9B W6B 1.910(12) . ?
O9B W2B 1.911(12) . ?
O10B W7B 1.927(12) . ?
O10B W3B 1.929(12) . ?
O11B W3B 1.805(12) . ?
O12B W1B 1.874(13) . ?
O12B W8B 1.934(13) . ?
O13B W4B 1.705(13) . ?
O14B W5B 1.745(14) . ?
O15B W6B 1.701(13) . ?
O16B W7B 1.735(14) . ?
O17B W8B 1.695(13) . ?
O18B W5B 1.910(11) . ?
O18B W4B 1.947(12) . ?
O19B W5B 1.906(13) . ?
O19B W6B 1.919(13) . ?
O20B W6B 1.872(14) . ?
O20B W7B 1.966(13) . ?
O21B W7B 1.801(12) . ?
O22B W8B 1.813(14) . ?
O23B W4B 1.876(13) . ?
O23B W8B 1.985(13) . ?
O24B W4B 1.890(14) . ?
O24B W9B 1.957(14) . ?
O25B W9B 1.932(12) . ?
O25B W5B 1.970(12) . ?
O26B W6B 1.918(14) . ?
O26B W10B 1.921(14) . ?
O27B W10B 1.944(13) . ?
O27B W7B 1.944(13) . ?
O28B W11B 1.821(14) . ?
O29B W11B 1.911(13) . ?
O29B W8B 1.916(13) . ?
O30B W9B 1.715(14) . ?
O31B W10B 1.691(15) . ?
O32B W11B 1.720(14) . ?
O33B W9B 1.886(13) . ?
O33B W11B 1.950(13) . ?
O34B W10B 1.880(14) . ?
O34B W9B 1.939(14) . ?
O35B W10B 1.856(13) . ?
O35B W11B 1.962(12) . ?
O36B P1B 1.550(13) . ?
O36B W5B 2.357(12) . ?
O36B W4B 2.461(11) . ?
O36B W9B 2.463(12) . ?
O37B P1B 1.545(12) . ?
O37B W10B 2.396(12) . ?
O37B W7B 2.437(12) . ?
O37B W6B 2.471(12) . ?
O38B P1B 1.495(13) . ?
O38B W8B 2.378(11) . ?
O38B W11B 2.390(12) . ?
O39B P1B 1.541(13) . ?
O39B W1B 2.424(12) . ?
O39B W3B 2.429(12) . ?
O39B W2B 2.474(12) . ?
